data_8106582
loop_
_publ_author_name
'Kang, Jaeun'
'Kim, Minji'
'Ok, Kang Min'
'Do, Junghwan'

_publ_section_title
;
 Crystal structure of tetrakis(\m 2-3,3-dimethylacrylato-\k 2
 O,O&#x2032;)-bis(2-aminopyrimidine-\kN) dicopper(II), C28H38Cu2N6O8
;
_journal_issue 3
_journal_name_full 'Zeitschrift f\"ur Kristallographie - New Crystal Structures'
_journal_page_first 495
_journal_page_last 496
_journal_paper_doi 10.1515/ncrs-2016-0337
_journal_volume 232
_journal_year 2017
_chemical_formula_sum 'C28 H38 Cu2 N6 O8'
_chemical_formula_weight 713.72
_space_group_IT_number 14
_space_group_name_Hall '-P 2ybc'
_space_group_name_H-M_alt 'P 1 21/c 1'
_symmetry_cell_setting monoclinic
_symmetry_space_group_name_H-M 'P 1 21/c 1'
_atom_sites_solution_hydrogens geom
_atom_sites_solution_primary direct
_atom_sites_solution_secondary difmap
_audit_creation_method SHELXL-97
_cell_angle_alpha 90.00
_cell_angle_beta 111.0560(10)
_cell_angle_gamma 90.00
_cell_formula_units_Z 2
_cell_length_a 10.61910(10)
_cell_length_b 14.6736(2)
_cell_length_c 11.6519(2)
_cell_measurement_reflns_used 289
_cell_measurement_temperature 296(2)
_cell_measurement_theta_max 28.32
_cell_measurement_theta_min 2.06
_cell_volume 1694.38(4)
_computing_cell_refinement 'Bruker XSCANS'
_computing_data_collection 'Bruker XSCANS'
_computing_data_reduction 'Bruker SHELXTL'
_computing_molecular_graphics 'DIAMOND 4.2.2 [10]'
_computing_publication_material pubCIF
_computing_structure_refinement 'SHELXL-97 (Sheldrick, 1997) [9]'
_computing_structure_solution 'SHELXS-97 (Sheldrick, 1990) [9]'
_diffrn_ambient_temperature 296(2)
_diffrn_measured_fraction_theta_full 0.986
_diffrn_measured_fraction_theta_max 0.986
_diffrn_measurement_device_type 'Bruker P4'
_diffrn_measurement_method '\w scans'
_diffrn_radiation_monochromator graphite
_diffrn_radiation_source 'fine-focus sealed tube'
_diffrn_radiation_type MoK\a
_diffrn_radiation_wavelength 0.71073
_diffrn_reflns_av_R_equivalents 0.0438
_diffrn_reflns_av_sigmaI/netI 0.0304
_diffrn_reflns_limit_h_max 14
_diffrn_reflns_limit_h_min -13
_diffrn_reflns_limit_k_max 19
_diffrn_reflns_limit_k_min -19
_diffrn_reflns_limit_l_max 15
_diffrn_reflns_limit_l_min -15
_diffrn_reflns_number 15966
_diffrn_reflns_theta_full 28.32
_diffrn_reflns_theta_max 28.32
_diffrn_reflns_theta_min 2.06
_exptl_absorpt_coefficient_mu 1.308
_exptl_absorpt_correction_T_max 0.7892
_exptl_absorpt_correction_T_min 0.7108
_exptl_absorpt_correction_type multi-scan
_exptl_absorpt_process_details 'Blessing, 1995'
_exptl_crystal_colour green
_exptl_crystal_density_diffrn 1.399
_exptl_crystal_density_method 'not measured'
_exptl_crystal_description polyhedral
_exptl_crystal_F_000 740
_exptl_crystal_size_max 0.28
_exptl_crystal_size_mid 0.25
_exptl_crystal_size_min 0.19
_refine_diff_density_max 0.326
_refine_diff_density_min -0.320
_refine_diff_density_rms 0.055
_refine_ls_extinction_method none
_refine_ls_goodness_of_fit_ref 1.036
_refine_ls_hydrogen_treatment constr
_refine_ls_matrix_type full
_refine_ls_number_parameters 203
_refine_ls_number_reflns 4157
_refine_ls_number_restraints 0
_refine_ls_restrained_S_all 1.036
_refine_ls_R_factor_all 0.0392
_refine_ls_R_factor_gt 0.0298
_refine_ls_shift/su_max 0.128
_refine_ls_shift/su_mean 0.014
_refine_ls_structure_factor_coef Fsqd
_refine_ls_weighting_details 'calc w=1/[\s^2^(Fo^2^)+(0.0530P)^2^+0.0000P] where P=(Fo^2^+2Fc^2^)/3'
_refine_ls_weighting_scheme calc
_refine_ls_wR_factor_gt 0.0833
_refine_ls_wR_factor_ref 0.0871
_reflns_number_gt 3380
_reflns_number_total 4157
_reflns_threshold_expression >2sigma(I)
_cod_data_source_file suppl_ncrs-2016-0337_suppl.cif
_cod_data_source_block shelx
_cod_original_sg_symbol_H-M P2(1)/c
_cod_database_code 8106582
_publcif_info_exptl_table_max_cols 4
_publcif_info_exptl_table_use_headnotes n

loop_
_symmetry_equiv_pos_as_xyz
'x, y, z'
'-x, y+1/2, -z+1/2'
'-x, -y, -z'
'x, -y-1/2, z-1/2'

loop_
_atom_site_label
_atom_site_type_symbol
_atom_site_fract_x
_atom_site_fract_y
_atom_site_fract_z
_atom_site_U_iso_or_equiv
_atom_site_adp_type
_atom_site_occupancy
_atom_site_symmetry_multiplicity
_atom_site_calc_flag
_atom_site_refinement_flags
_atom_site_disorder_assembly
_atom_site_disorder_group
Cu1 Cu -0.065298(18) 0.471150(12) 0.887801(17) 0.03058(8) Uani 1 1 d . . .
O1 O 0.09233(14) 0.51463(10) 0.85447(13) 0.0481(3) Uani 1 1 d . . .
O2 O -0.20228(13) 0.43497(11) 0.95527(13) 0.0504(3) Uani 1 1 d . . .
C1 C 0.19185(18) 0.55255(12) 0.93482(18) 0.0383(4) Uani 1 1 d . . .
C2 C 0.3001(2) 0.58318(14) 0.8926(2) 0.0508(5) Uani 1 1 d . . .
H2 H 0.2812 0.5802 0.8084 0.061 Uiso 1 1 calc R . .
C3 C 0.4217(2) 0.61461(16) 0.9604(2) 0.0594(6) Uani 1 1 d . . .
C4 C 0.5192(3) 0.6419(3) 0.8986(3) 0.0999(11) Uani 1 1 d . . .
H4A H 0.4869 0.6197 0.8155 0.150 Uiso 1 1 calc R . .
H4B H 0.6063 0.6162 0.9428 0.150 Uiso 1 1 calc R . .
H4C H 0.5261 0.7071 0.8982 0.150 Uiso 1 1 calc R . .
C5 C 0.4751(2) 0.6254(2) 1.0956(3) 0.0768(8) Uani 1 1 d . . .
H5A H 0.4020 0.6235 1.1255 0.115 Uiso 1 1 calc R . .
H5B H 0.5209 0.6829 1.1168 0.115 Uiso 1 1 calc R . .
H5C H 0.5372 0.5769 1.1322 0.115 Uiso 1 1 calc R . .
O3 O 0.02746(13) 0.35399(8) 0.94601(11) 0.0458(3) Uani 1 1 d . . .
O4 O -0.13974(13) 0.59578(8) 0.86499(12) 0.0431(3) Uani 1 1 d . . .
C6 C 0.10646(16) 0.34227(11) 1.05433(16) 0.0331(4) Uani 1 1 d . . .
C7 C 0.16402(18) 0.25139(12) 1.09685(17) 0.0409(4) Uani 1 1 d . . .
H7 H 0.2165 0.2473 1.1800 0.049 Uiso 1 1 calc R . .
C8 C 0.1516(2) 0.17537(13) 1.03376(19) 0.0539(5) Uani 1 1 d . . .
C9 C 0.2132(4) 0.08883(16) 1.0978(3) 0.0928(10) Uani 1 1 d . . .
H9A H 0.2336 0.0953 1.1846 0.139 Uiso 1 1 calc R . .
H9B H 0.2947 0.0763 1.0829 0.139 Uiso 1 1 calc R . .
H9C H 0.1508 0.0395 1.0669 0.139 Uiso 1 1 calc R . .
C10 C 0.0742(4) 0.16423(19) 0.8992(2) 0.1074(12) Uani 1 1 d . . .
H10A H 0.0026 0.2082 0.8731 0.161 Uiso 1 1 calc R . .
H10B H 0.0368 0.1039 0.8836 0.161 Uiso 1 1 calc R . .
H10C H 0.1335 0.1733 0.8545 0.161 Uiso 1 1 calc R . .
N1 N -0.17866(14) 0.42116(10) 0.69979(13) 0.0361(3) Uani 1 1 d . . .
N2 N -0.37187(16) 0.40935(11) 0.51569(15) 0.0472(4) Uani 1 1 d . . .
N3 N -0.36348(17) 0.51460(12) 0.66252(17) 0.0582(5) Uani 1 1 d . . .
H3A H -0.4426 0.5326 0.6164 0.070 Uiso 1 1 calc R . .
H3B H -0.3230 0.5404 0.7324 0.070 Uiso 1 1 calc R . .
C11 C -0.30337(18) 0.44661(12) 0.62551(16) 0.0376(4) Uani 1 1 d . . .
C12 C -0.12041(19) 0.35552(13) 0.65810(17) 0.0463(5) Uani 1 1 d . . .
H12 H -0.0335 0.3375 0.7065 0.056 Uiso 1 1 calc R . .
C13 C -0.1820(2) 0.31283(14) 0.54706(19) 0.0567(6) Uani 1 1 d . . .
H13 H -0.1402 0.2666 0.5193 0.068 Uiso 1 1 calc R . .
C14 C -0.3097(2) 0.34315(14) 0.47980(19) 0.0563(6) Uani 1 1 d . . .
H14 H -0.3553 0.3155 0.4044 0.068 Uiso 1 1 calc R . .

loop_
_atom_site_aniso_label
_atom_site_aniso_U_11
_atom_site_aniso_U_22
_atom_site_aniso_U_33
_atom_site_aniso_U_23
_atom_site_aniso_U_13
_atom_site_aniso_U_12
Cu1 0.02787(12) 0.03371(12) 0.02601(12) -0.00044(7) 0.00466(9) 0.00146(8)
O1 0.0386(7) 0.0647(9) 0.0423(8) -0.0008(6) 0.0162(6) -0.0067(6)
O2 0.0408(7) 0.0700(9) 0.0426(8) -0.0051(7) 0.0176(6) -0.0139(7)
C1 0.0312(8) 0.0403(8) 0.0432(10) 0.0059(8) 0.0130(8) 0.0040(7)
C2 0.0429(10) 0.0635(12) 0.0520(12) 0.0058(10) 0.0246(10) -0.0033(9)
C3 0.0455(11) 0.0607(12) 0.0773(17) 0.0067(11) 0.0283(12) -0.0037(10)
C4 0.0583(16) 0.130(3) 0.125(3) 0.014(2) 0.0487(19) -0.0222(17)
C5 0.0466(13) 0.0845(18) 0.0842(19) -0.0021(14) 0.0051(13) -0.0125(12)
O3 0.0541(8) 0.0375(6) 0.0330(7) -0.0020(5) -0.0001(6) 0.0102(6)
O4 0.0454(7) 0.0367(6) 0.0361(7) -0.0048(5) 0.0012(6) 0.0073(5)
C6 0.0291(8) 0.0330(8) 0.0359(9) 0.0007(7) 0.0102(7) -0.0002(6)
C7 0.0414(9) 0.0385(9) 0.0370(9) 0.0038(7) 0.0069(8) 0.0069(8)
C8 0.0741(14) 0.0407(10) 0.0451(12) 0.0029(8) 0.0192(11) 0.0126(10)
C9 0.137(3) 0.0441(12) 0.0766(18) 0.0008(12) 0.0134(19) 0.0330(15)
C10 0.189(3) 0.0631(16) 0.0488(15) -0.0103(12) 0.0167(19) 0.0365(19)
N1 0.0304(7) 0.0423(8) 0.0294(7) -0.0029(6) 0.0035(6) 0.0037(6)
N2 0.0390(8) 0.0493(9) 0.0395(9) -0.0084(7) -0.0027(7) 0.0015(7)
N3 0.0390(9) 0.0736(12) 0.0435(10) -0.0185(9) -0.0074(8) 0.0225(8)
C11 0.0322(8) 0.0408(8) 0.0330(9) -0.0011(7) 0.0033(7) 0.0003(7)
C12 0.0421(10) 0.0498(10) 0.0382(10) -0.0041(8) 0.0036(8) 0.0131(8)
C13 0.0629(13) 0.0523(11) 0.0459(12) -0.0151(9) 0.0085(10) 0.0161(10)
C14 0.0617(13) 0.0485(11) 0.0415(11) -0.0162(9) -0.0022(10) -0.0010(10)

loop_
_atom_type_symbol
_atom_type_description
_atom_type_scat_dispersion_real
_atom_type_scat_dispersion_imag
_atom_type_scat_source
C C 0.0033 0.0016 'International Tables Vol C Tables 4.2.6.8 and 6.1.1.4'
H H 0.0000 0.0000 'International Tables Vol C Tables 4.2.6.8 and 6.1.1.4'
N N 0.0061 0.0033 'International Tables Vol C Tables 4.2.6.8 and 6.1.1.4'
O O 0.0106 0.0060 'International Tables Vol C Tables 4.2.6.8 and 6.1.1.4'
Cu Cu 0.3201 1.2651 'International Tables Vol C Tables 4.2.6.8 and 6.1.1.4'

loop_
_geom_angle_atom_site_label_1
_geom_angle_atom_site_label_2
_geom_angle_atom_site_label_3
_geom_angle
_geom_angle_site_symmetry_1
_geom_angle_site_symmetry_3
O1 Cu1 O2 168.45(6) . .
O1 Cu1 O4 90.06(6) . .
O2 Cu1 O4 89.19(6) . .
O1 Cu1 O3 89.73(6) . .
O2 Cu1 O3 88.68(6) . .
O4 Cu1 O3 168.29(5) . .
O1 Cu1 N1 96.41(6) . .
O2 Cu1 N1 95.12(6) . .
O4 Cu1 N1 97.18(5) . .
O3 Cu1 N1 94.48(5) . .
O1 Cu1 Cu1 84.77(4) . 3_567
O2 Cu1 Cu1 83.70(4) . 3_567
O4 Cu1 Cu1 82.98(4) . 3_567
O3 Cu1 Cu1 85.34(4) . 3_567
N1 Cu1 Cu1 178.81(4) . 3_567
O1 Cu1 N3 114.54(6) . .
O2 Cu1 N3 74.84(6) . .
O4 Cu1 N3 60.03(5) . .
O3 Cu1 N3 130.17(5) . .
N1 Cu1 N3 42.80(5) . .
Cu1 Cu1 N3 136.75(3) 3_567 .
C1 O1 Cu1 123.01(13) . .
C1 O2 Cu1 124.22(13) 3_567 .
O2 C1 O1 124.28(17) 3_567 .
O2 C1 C2 120.06(18) 3_567 .
O1 C1 C2 115.65(18) . .
C3 C2 C1 127.9(2) . .
C3 C2 H2 116.0 . .
C1 C2 H2 116.0 . .
C2 C3 C5 126.1(2) . .
C2 C3 C4 119.5(2) . .
C5 C3 C4 114.4(2) . .
C3 C4 H4A 109.5 . .
C3 C4 H4B 109.5 . .
H4A C4 H4B 109.5 . .
C3 C4 H4C 109.5 . .
H4A C4 H4C 109.5 . .
H4B C4 H4C 109.5 . .
C3 C5 H5A 109.5 . .
C3 C5 H5B 109.5 . .
H5A C5 H5B 109.5 . .
C3 C5 H5C 109.5 . .
H5A C5 H5C 109.5 . .
H5B C5 H5C 109.5 . .
C6 O3 Cu1 122.46(11) . .
C6 O4 Cu1 125.14(11) 3_567 .
C6 O4 N3 145.08(11) 3_567 .
Cu1 O4 N3 84.35(5) . .
O3 C6 O4 123.95(15) . 3_567
O3 C6 C7 120.62(15) . .
O4 C6 C7 115.39(15) 3_567 .
C8 C7 C6 129.17(17) . .
C8 C7 H7 115.4 . .
C6 C7 H7 115.4 . .
C7 C8 C10 125.84(19) . .
C7 C8 C9 120.1(2) . .
C10 C8 C9 113.99(19) . .
C8 C9 H9A 109.5 . .
C8 C9 H9B 109.5 . .
H9A C9 H9B 109.5 . .
C8 C9 H9C 109.5 . .
H9A C9 H9C 109.5 . .
H9B C9 H9C 109.5 . .
C8 C10 H10A 109.5 . .
C8 C10 H10B 109.5 . .
H10A C10 H10B 109.5 . .
C8 C10 H10C 109.5 . .
H10A C10 H10C 109.5 . .
H10B C10 H10C 109.5 . .
C12 N1 C11 116.45(15) . .
C12 N1 Cu1 116.34(11) . .
C11 N1 Cu1 127.11(12) . .
C12 N1 N3 147.17(13) . .
C11 N1 N3 30.75(10) . .
Cu1 N1 N3 96.49(7) . .
C14 N2 C11 116.08(16) . .
C14 N2 N3 147.52(14) . .
C11 N2 N3 31.44(9) . .
C14 N2 N3 119.77(13) . 3_466
C11 N2 N3 123.59(12) . 3_466
N3 N2 N3 92.36(7) . 3_466
C11 N3 N2 31.54(9) . .
C11 N3 N1 31.06(9) . .
N2 N3 N1 62.60(7) . .
C11 N3 O4 102.71(11) . .
N2 N3 O4 132.84(8) . .
N1 N3 O4 72.61(6) . .
C11 N3 N2 118.98(12) . 3_466
N2 N3 N2 87.64(7) . 3_466
N1 N3 N2 149.55(9) . 3_466
O4 N3 N2 133.04(7) . 3_466
C11 N3 Cu1 71.70(10) . .
N2 N3 Cu1 103.21(7) . .
N1 N3 Cu1 40.71(4) . .
O4 N3 Cu1 35.63(3) . .
N2 N3 Cu1 168.53(7) 3_466 .
C11 N3 N3 83.03(11) . 3_466
N2 N3 N3 51.63(6) . 3_466
N1 N3 N3 113.93(8) . 3_466
O4 N3 N3 159.34(10) . 3_466
N2 N3 N3 36.02(4) 3_466 3_466
Cu1 N3 N3 154.62(8) . 3_466
C11 N3 H3A 120.0 . .
N2 N3 H3A 88.5 . .
N1 N3 H3A 151.1 . .
O4 N3 H3A 134.9 . .
N2 N3 H3A 6.3 3_466 .
Cu1 N3 H3A 168.1 . .
N3 N3 H3A 37.3 3_466 .
C11 N3 H3B 120.0 . .
N2 N3 H3B 151.5 . .
N1 N3 H3B 88.9 . .
O4 N3 H3B 22.3 . .
N2 N3 H3B 120.6 3_466 .
Cu1 N3 H3B 48.4 . .
N3 N3 H3B 156.5 3_466 .
H3A N3 H3B 120.0 . .
N3 C11 N2 117.01(16) . .
N3 C11 N1 118.19(16) . .
N2 C11 N1 124.80(16) . .
N1 C12 C13 123.28(18) . .
N1 C12 H12 118.4 . .
C13 C12 H12 118.4 . .
C14 C13 C12 115.36(18) . .
C14 C13 H13 122.3 . .
C12 C13 H13 122.3 . .
N2 C14 C13 124.02(18) . .
N2 C14 H14 118.0 . .
C13 C14 H14 118.0 . .

loop_
_geom_bond_atom_site_label_1
_geom_bond_atom_site_label_2
_geom_bond_distance
_geom_bond_site_symmetry_2
Cu1 O1 1.9562(13) .
Cu1 O2 1.9590(13) .
Cu1 O4 1.9720(12) .
Cu1 O3 1.9763(12) .
Cu1 N1 2.2117(14) .
Cu1 Cu1 2.6213(4) 3_567
Cu1 N3 3.3691(16) .
O1 C1 1.262(2) .
O2 C1 1.259(2) 3_567
C1 O2 1.258(2) 3_567
C1 C2 1.474(3) .
C2 C3 1.331(3) .
C2 H2 0.9300 .
C3 C5 1.478(4) .
C3 C4 1.512(3) .
C4 H4A 0.9600 .
C4 H4B 0.9600 .
C4 H4C 0.9600 .
C5 H5A 0.9600 .
C5 H5B 0.9600 .
C5 H5C 0.9600 .
O3 C6 1.251(2) .
O4 C6 1.263(2) 3_567
O4 N3 2.933(2) .
C6 O4 1.2635(19) 3_567
C6 C7 1.476(2) .
C7 C8 1.316(3) .
C7 H7 0.9300 .
C8 C10 1.495(3) .
C8 C9 1.499(3) .
C9 H9A 0.9600 .
C9 H9B 0.9600 .
C9 H9C 0.9600 .
C10 H10A 0.9600 .
C10 H10B 0.9600 .
C10 H10C 0.9600 .
N1 C12 1.327(2) .
N1 C11 1.349(2) .
N1 N3 2.304(2) .
N2 C14 1.324(3) .
N2 C11 1.340(2) .
N2 N3 2.283(2) .
N2 N3 3.043(2) 3_466
N3 C11 1.337(2) .
N3 N2 3.043(2) 3_466
N3 N3 3.879(3) 3_466
N3 H3A 0.8600 .
N3 H3B 0.8600 .
C12 C13 1.373(3) .
C12 H12 0.9300 .
C13 C14 1.374(3) .
C13 H13 0.9300 .
C14 H14 0.9300 .

loop_
_publcif_info_tables.block_id
_publcif_info_tables.reference_item
{a387148d-eb39-458e-b840-642738887c02} '_publcif_info_datablock.publ_exptl'

loop_
_publcif_info_datablock.id
_publcif_info_datablock.publ_exptl
_publcif_info_datablock.publ_geom
_publcif_info_datablock.structure
{a387148d-eb39-458e-b840-642738887c02} y y y

loop_
_publcif_info_exptl_table_extra_item
sin_theta_over_lambda_max
